data_4341387
loop_
_publ_author_name
'Hunter, Seth C.'
'Smith, Brenda A.'
'Hoffmann, Christina M.'
'Wang, Xiaoping'
'Chen, Yu-Sheng'
'McIntyre, Garry J.'
'Xue, Zi-Ling'

_publ_section_title
;
 Intermolecular interactions in solid-state metalloporphyrins and their
 impacts on crystal and molecular structures.
;
_journal_issue 21
_journal_name_full 'Inorganic chemistry'
_journal_page_first 11552
_journal_page_last 11562
_journal_paper_doi 10.1021/ic5015835
_journal_volume 53
_journal_year 2014
_chemical_formula_moiety 'C44 H28 Fe N4 Cl'
_chemical_formula_sum 'C44 H28 Cl Fe N4'
_chemical_formula_weight 704.00
_chemical_name_common Fe(TPP)Cl
_chemical_name_systematic
; 
Chloro(meso-tetraphenylporphyrinato)iron(Ill)
;
_space_group_IT_number 79
_symmetry_cell_setting tetragonal
_symmetry_space_group_name_Hall 'I 4'
_symmetry_space_group_name_H-M 'I 4'
_atom_sites_solution_hydrogens geom
_atom_sites_solution_primary direct
_atom_sites_solution_secondary difmap
_audit_creation_method SHELXL-97
_cell_angle_alpha 90.00
_cell_angle_beta 90.00
_cell_angle_gamma 90.00
_cell_formula_units_Z 2
_cell_length_a 13.4830(5)
_cell_length_b 13.4830(5)
_cell_length_c 9.6849(6)
_cell_measurement_reflns_used 9659
_cell_measurement_temperature 20(2)
_cell_measurement_theta_max 32.14
_cell_measurement_theta_min 2.75
_cell_volume 1760.63(14)
_computing_cell_refinement 'Bruker SAINT'
_computing_data_collection 'Bruker APEX II'
_computing_data_reduction 'Bruker SAINT'
_computing_molecular_graphics 'Bruker SHELXTL'
_computing_publication_material 'Bruker SHELXTL'
_computing_structure_refinement 'SHELXL-97 (Sheldrick, 2008)'
_computing_structure_solution 'SHELXS-97 (Sheldrick, 2008)'
_diffrn_ambient_temperature 20(2)
_diffrn_measured_fraction_theta_full 0.989
_diffrn_measured_fraction_theta_max 0.901
_diffrn_measurement_device_type 'Bruker APEX-II CCD'
_diffrn_measurement_method '\f and \w scans'
_diffrn_radiation_monochromator graphite
_diffrn_radiation_source 'fine-focus sealed tube'
_diffrn_radiation_type synchrotron
_diffrn_radiation_wavelength 0.41328
_diffrn_reflns_av_R_equivalents 0.0488
_diffrn_reflns_av_sigmaI/netI 0.0453
_diffrn_reflns_limit_h_max 33
_diffrn_reflns_limit_h_min -24
_diffrn_reflns_limit_k_max 33
_diffrn_reflns_limit_k_min -16
_diffrn_reflns_limit_l_max 23
_diffrn_reflns_limit_l_min -19
_diffrn_reflns_number 36372
_diffrn_reflns_theta_full 21.00
_diffrn_reflns_theta_max 31.11
_diffrn_reflns_theta_min 2.31
_exptl_absorpt_coefficient_mu 0.288
_exptl_absorpt_correction_type none
_exptl_crystal_colour Purple
_exptl_crystal_density_diffrn 1.328
_exptl_crystal_density_method 'not measured'
_exptl_crystal_description 'Quadratic pyramidal'
_exptl_crystal_F_000 726
_exptl_crystal_size_max 0.004
_exptl_crystal_size_mid 0.004
_exptl_crystal_size_min 0.004
_refine_diff_density_max 0.707
_refine_diff_density_min -0.512
_refine_diff_density_rms 0.069
_refine_ls_abs_structure_details 'Flack H D (1983), Acta Cryst. A39, 876-881'
_refine_ls_abs_structure_Flack 0.504(14)
_refine_ls_extinction_method none
_refine_ls_goodness_of_fit_ref 1.030
_refine_ls_hydrogen_treatment noref
_refine_ls_matrix_type full
_refine_ls_number_parameters 135
_refine_ls_number_reflns 11751
_refine_ls_number_restraints 6
_refine_ls_restrained_S_all 1.030
_refine_ls_R_factor_all 0.0437
_refine_ls_R_factor_gt 0.0352
_refine_ls_shift/su_max 0.001
_refine_ls_shift/su_mean 0.000
_refine_ls_structure_factor_coef Fsqd
_refine_ls_weighting_details 'calc w=1/[\s^2^(Fo^2^)+(0.0570P)^2^+0.1874P] where P=(Fo^2^+2Fc^2^)/3'
_refine_ls_weighting_scheme calc
_refine_ls_wR_factor_gt 0.1016
_refine_ls_wR_factor_ref 0.1092
_reflns_number_gt 10231
_reflns_number_total 11751
_reflns_threshold_expression >2sigma(I)
_cod_data_source_file ic5015835_si_002.cif
_cod_data_source_block 20KI4
_cod_depositor_comments
;
The following automatic conversions were performed:

'_symmetry_cell_setting' value 'Tetragonal' changed to 'tetragonal'
according to
/home/saulius/struct/COD-crude-data--automatic-downloads/rss-feeds/ACS/lib/dictionaries/cif_core.dic
dictionary named 'cif_core.dic' version 2.4.2 from 2011-04-26.

Automatic conversion script
Id: cif_fix_values 2827 2014-09-09 07:05:25Z andrius 

 Adding full bibliography for 4341385--4341388.cif.
;
_cod_original_sg_symbol_H-M 'I 4 '
_cod_database_code 4341387

loop_
_symmetry_equiv_pos_as_xyz
'x, y, z'
'-x, -y, z'
'-y, x, z'
'y, -x, z'
'x+1/2, y+1/2, z+1/2'
'-x+1/2, -y+1/2, z+1/2'
'-y+1/2, x+1/2, z+1/2'
'y+1/2, -x+1/2, z+1/2'

loop_
_atom_site_label
_atom_site_type_symbol
_atom_site_fract_x
_atom_site_fract_y
_atom_site_fract_z
_atom_site_U_iso_or_equiv
_atom_site_adp_type
_atom_site_occupancy
_atom_site_symmetry_multiplicity
_atom_site_calc_flag
_atom_site_refinement_flags
_atom_site_disorder_group
Fe1 Fe 0.0000 0.0000 0.042209(18) 0.00864(2) Uani 0.5916(5) 4 d SP 1
Cl1 Cl 0.0000 0.0000 0.26940(4) 0.01064(3) Uani 0.5916(5) 4 d SP 1
Fe2 Fe 0.0000 0.0000 -0.03927(3) 0.00864(2) Uani 0.4084(5) 4 d SP 2
Cl2 Cl 0.0000 0.0000 -0.26629(6) 0.01064(3) Uani 0.4084(5) 4 d SP 2
N1 N 0.14549(2) 0.03657(2) 0.00000(7) 0.01181(4) Uani 1 1 d . .
C4 C 0.18548(2) 0.13105(2) -0.00004(8) 0.01192(4) Uani 1 1 d . .
C3 C 0.29237(3) 0.12564(3) -0.00086(9) 0.01393(5) Uani 1 1 d . .
H3 H 0.3371 0.1801 -0.0015 0.017 Uiso 1 1 calc R .
C2 C 0.31704(2) 0.02747(3) -0.00054(9) 0.01431(5) Uani 1 1 d . .
H2 H 0.3822 0.0006 -0.0005 0.017 Uiso 1 1 calc R .
C1 C 0.22534(2) -0.02776(2) -0.00033(8) 0.01219(4) Uani 1 1 d . .
C5 C 0.13144(2) 0.21983(2) -0.00009(7) 0.01166(4) Uani 1 1 d D .
C6 C 0.18819(2) 0.31525(2) 0.00048(7) 0.01136(4) Uani 0.351(3) 1 d PD 1
C7 C 0.2059(4) 0.3676(2) 0.1253(4) 0.0172(2) Uani 0.351(3) 1 d PD 1
H7 H 0.1810 0.3421 0.2099 0.021 Uiso 0.351(3) 1 calc PR 1
C8 C 0.2595(4) 0.4563(2) 0.1251(5) 0.0183(2) Uani 0.351(3) 1 d PD 1
H8 H 0.2671 0.4920 0.2089 0.022 Uiso 0.351(3) 1 calc PR 1
C9 C 0.3015(5) 0.4930(8) 0.0063(11) 0.0133(2) Uani 0.351(3) 1 d PD 1
H9 H 0.3438 0.5493 0.0087 0.016 Uiso 0.351(3) 1 calc PR 1
C10 C 0.28005(18) 0.4451(2) -0.1184(2) 0.01450(13) Uani 0.351(3) 1 d PD 1
H10 H 0.3020 0.4732 -0.2030 0.017 Uiso 0.351(3) 1 calc PR 1
C11 C 0.22659(17) 0.35605(19) -0.1195(2) 0.01319(13) Uani 0.351(3) 1 d PD 1
H11 H 0.2164 0.3227 -0.2048 0.016 Uiso 0.351(3) 1 calc PR 1
C6B C 0.18819(2) 0.31525(2) 0.00048(7) 0.01136(4) Uani 0.649(3) 1 d PD 2
C7B C 0.22270(15) 0.35448(13) 0.1239(2) 0.0172(2) Uani 0.649(3) 1 d P 2
H7B H 0.2101 0.3209 0.2083 0.021 Uiso 0.649(3) 1 calc PR 2
C8B C 0.27604(15) 0.44340(13) 0.1240(2) 0.0183(2) Uani 0.649(3) 1 d P 2
H8B H 0.3007 0.4701 0.2081 0.022 Uiso 0.649(3) 1 calc PR 2
C9B C 0.2928(3) 0.4931(4) -0.0021(5) 0.0133(2) Uani 0.649(3) 1 d P 2
H9B H 0.3282 0.5540 -0.0028 0.016 Uiso 0.649(3) 1 calc PR 2
C10B C 0.25793(10) 0.45357(9) -0.12524(12) 0.01450(13) Uani 0.649(3) 1 d P 2
H10B H 0.2709 0.4867 -0.2099 0.017 Uiso 0.649(3) 1 calc PR 2
C11B C 0.20406(10) 0.36550(9) -0.12504(11) 0.01319(13) Uani 0.649(3) 1 d P 2
H11B H 0.1782 0.3395 -0.2088 0.016 Uiso 0.649(3) 1 calc PR 2

loop_
_atom_site_aniso_label
_atom_site_aniso_U_11
_atom_site_aniso_U_22
_atom_site_aniso_U_33
_atom_site_aniso_U_23
_atom_site_aniso_U_13
_atom_site_aniso_U_12
Fe1 0.00916(2) 0.00916(2) 0.00759(4) 0.000 0.000 0.000
Cl1 0.01205(4) 0.01205(4) 0.00782(6) 0.000 0.000 0.000
Fe2 0.00916(2) 0.00916(2) 0.00759(4) 0.000 0.000 0.000
Cl2 0.01205(4) 0.01205(4) 0.00782(6) 0.000 0.000 0.000
N1 0.01033(7) 0.01048(7) 0.01463(9) -0.00007(15) 0.00042(15) -0.00039(6)
C4 0.01106(9) 0.01109(9) 0.01362(10) -0.00013(17) 0.00009(17) -0.00085(7)
C3 0.01114(9) 0.01310(10) 0.01754(13) -0.00007(19) 0.00057(18) -0.00148(8)
C2 0.01053(9) 0.01389(10) 0.01849(13) -0.0007(2) 0.00036(18) -0.00023(8)
C1 0.01038(8) 0.01178(9) 0.01442(11) -0.00007(17) 0.00048(17) 0.00024(7)
C5 0.01189(9) 0.01080(8) 0.01229(10) 0.00018(16) 0.00010(16) -0.00094(7)
C6 0.01364(9) 0.01079(8) 0.00965(9) 0.00014(16) 0.00035(16) -0.00154(7)
C7 0.0281(8) 0.0135(4) 0.00985(18) 0.0014(3) -0.0042(4) -0.0048(3)
C8 0.0269(8) 0.0130(4) 0.0150(2) -0.0022(3) -0.0047(4) -0.0030(3)
C9 0.0115(6) 0.01067(9) 0.0178(6) -0.0003(4) -0.0027(4) -0.0009(5)
C10 0.0123(3) 0.0177(3) 0.0135(2) 0.0033(2) 0.0001(3) -0.0047(3)
C11 0.0122(3) 0.0179(3) 0.0094(2) 0.00020(18) -0.0001(2) -0.0050(3)
C6B 0.01364(9) 0.01079(8) 0.00965(9) 0.00014(16) 0.00035(16) -0.00154(7)
C7B 0.0281(8) 0.0135(4) 0.00985(18) 0.0014(3) -0.0042(4) -0.0048(3)
C8B 0.0269(8) 0.0130(4) 0.0150(2) -0.0022(3) -0.0047(4) -0.0030(3)
C9B 0.0115(6) 0.01067(9) 0.0178(6) -0.0003(4) -0.0027(4) -0.0009(5)
C10B 0.0123(3) 0.0177(3) 0.0135(2) 0.0033(2) 0.0001(3) -0.0047(3)
C11B 0.0122(3) 0.0179(3) 0.0094(2) 0.00020(18) -0.0001(2) -0.0050(3)

loop_
_atom_type_symbol
_atom_type_description
_atom_type_scat_dispersion_real
_atom_type_scat_dispersion_imag
_atom_type_scat_source
C C 0.0015 0.0009 'International Tables Vol C Tables 4.2.6.8 and 6.1.1.4'
H H 0.0000 0.0000 'International Tables Vol C Tables 4.2.6.8 and 6.1.1.4'
N N 0.0030 0.0019 'International Tables Vol C Tables 4.2.6.8 and 6.1.1.4'
Cl Cl 0.0998 0.0984 'International Tables Vol C Tables 4.2.6.8 and 6.1.1.4'
Fe Fe 0.2886 0.5448 'International Tables Vol C Tables 4.2.6.8 and 6.1.1.4'

loop_
_geom_angle_atom_site_label_1
_geom_angle_atom_site_label_2
_geom_angle_atom_site_label_3
_geom_angle
_geom_angle_site_symmetry_1
_geom_angle_site_symmetry_3
N1 Fe1 N1 87.751(7) 2 4
N1 Fe1 N1 157.15(4) 2 .
N1 Fe1 N1 87.751(7) 4 .
N1 Fe1 N1 87.751(7) 2 3
N1 Fe1 N1 157.15(4) 4 3
N1 Fe1 N1 87.751(7) . 3
Fe2 Fe1 Cl1 180.0 . .
N1 Fe1 Cl1 101.426(19) 2 .
N1 Fe1 Cl1 101.426(19) 4 .
N1 Fe1 Cl1 101.426(19) . .
N1 Fe1 Cl1 101.426(19) 3 .
N1 Fe2 N1 158.70(4) . 2
Fe1 Fe2 N1 79.35(2) . 3
N1 Fe2 N1 88.043(7) . 3
N1 Fe2 N1 88.043(7) 2 3
N1 Fe2 N1 88.043(7) . 4
N1 Fe2 N1 88.043(7) 2 4
N1 Fe2 N1 158.70(4) 3 4
Fe1 Fe2 Cl2 180.0 . .
N1 Fe2 Cl2 100.65(2) . .
N1 Fe2 Cl2 100.65(2) 2 .
N1 Fe2 Cl2 100.65(2) 3 .
N1 Fe2 Cl2 100.65(2) 4 .
C1 N1 C4 105.91(3) . .
C1 N1 Fe2 126.26(2) . .
C4 N1 Fe2 126.31(2) . .
C1 N1 Fe1 126.22(2) . .
C4 N1 Fe1 126.20(2) . .
N1 C4 C5 125.73(3) . .
N1 C4 C3 110.04(3) . .
C5 C4 C3 124.23(3) . .
C2 C3 C4 107.01(3) . .
C2 C3 H3 126.5 . .
C4 C3 H3 126.5 . .
C3 C2 C1 106.95(3) . .
C3 C2 H2 126.5 . .
C1 C2 H2 126.5 . .
N1 C1 C5 125.81(3) . 4
N1 C1 C2 110.08(3) . .
C5 C1 C2 124.10(3) 4 .
C1 C5 C4 124.37(3) 3 .
C1 C5 C6 117.70(3) 3 .
C4 C5 C6 117.93(3) . .
C11 C6 C7 117.0(2) . .
C11 C6 C5 121.93(10) . .
C7 C6 C5 121.10(19) . .
C8 C7 C6 120.8(4) . .
C8 C7 H7 119.6 . .
C6 C7 H7 119.6 . .
C9 C8 C7 121.5(5) . .
C9 C8 H8 119.2 . .
C7 C8 H8 119.2 . .
C8 C9 C10 118.1(7) . .
C8 C9 H9 121.0 . .
C10 C9 H9 121.0 . .
C9 C10 C11 120.6(4) . .
C9 C10 H10 119.7 . .
C11 C10 H10 119.7 . .
C6 C11 C10 121.72(18) . .
C6 C11 H11 119.1 . .
C10 C11 H11 119.1 . .
C8B C7B H7B 120.0 . .
C7B C8B C9B 119.2(2) . .
C7B C8B H8B 120.4 . .
C9B C8B H8B 120.4 . .
C10B C9B C8B 120.5(3) . .
C10B C9B H9B 119.8 . .
C8B C9B H9B 119.8 . .
C9B C10B C11B 120.2(2) . .
C9B C10B H10B 119.9 . .
C11B C10B H10B 119.9 . .
C10B C11B H11B 120.3 . .

loop_
_geom_bond_atom_site_label_1
_geom_bond_atom_site_label_2
_geom_bond_distance
_geom_bond_site_symmetry_2
Fe1 Fe2 0.7891(3) .
Fe1 N1 2.0635(3) 2
Fe1 N1 2.0635(3) 4
Fe1 N1 2.0635(3) .
Fe1 N1 2.0635(3) 3
Fe1 Cl1 2.2004(5) .
Fe2 N1 2.0581(3) .
Fe2 N1 2.0581(3) 2
Fe2 N1 2.0581(3) 3
Fe2 N1 2.0581(3) 4
Fe2 Cl2 2.1987(8) .
N1 C1 1.3826(4) .
N1 C4 1.3833(4) .
C4 C5 1.4014(5) .
C4 C3 1.4430(5) .
C3 C2 1.3648(5) .
C3 H3 0.9500 .
C2 C1 1.4434(5) .
C2 H2 0.9500 .
C1 C5 1.3998(5) 4
C5 C1 1.3998(5) 3
C5 C6 1.4968(4) .
C6 C11 1.386(2) .
C6 C7 1.420(4) .
C7 C8 1.397(6) .
C7 H7 0.9500 .
C8 C9 1.375(12) .
C8 H8 0.9500 .
C9 C10 1.399(10) .
C9 H9 0.9500 .
C10 C11 1.400(3) .
C10 H10 0.9500 .
C11 H11 0.9500 .
C7B C8B 1.398(3) .
C7B H7B 0.9500 .
C8B C9B 1.412(6) .
C8B H8B 0.9500 .
C9B C10B 1.388(5) .
C9B H9B 0.9500 .
C10B C11B 1.3919(15) .
C10B H10B 0.9500 .
C11B H11B 0.9500 .
